data_1568362
loop_
_publ_author_name
'Bejaoui, Younes K. J.'
'Philippi, Frederik'
'Stammler, Hans-Georg'
'Radacki, Krzysztof'
'Zapf, Ludwig'
'Schopper, Nils'
'Goloviznina, Kateryna'
'Maibom, Kristina A. M.'
'Graf, Roland'
'Sprenger, Jan A. P.'
'Bertermann, R&#xfc;diger'
'Braunschweig, Holger'
'Welton, Tom'
'Ignat'ev, Nikolai V.'
'Finze, Maik'

_publ_section_title
;
 Insights into structure-property relationships in ionic liquids using
 cyclic perfluoroalkylsulfonylimides.
;
_journal_issue 8
_journal_name_full 'Chemical science'
_journal_page_first 2200
_journal_page_last 2214
_journal_paper_doi 10.1039/d2sc06758g
_journal_volume 14
_journal_year 2023
_chemical_formula_moiety 'C3 F6 N O4 S2, C8 H15 N2'
_chemical_formula_sum 'C11 H15 F6 N3 O4 S2'
_chemical_formula_weight 431.38
_space_group_crystal_system orthorhombic
_space_group_IT_number 29
_space_group_name_Hall 'P 2c -2ac'
_space_group_name_H-M_alt 'P c a 21'
_atom_sites_solution_hydrogens geom
_atom_sites_solution_primary dual
_atom_sites_solution_secondary difmap
_audit_creation_method SHELXL-2018/3
_audit_update_record
;
2022-11-29 deposited with the CCDC.	2023-01-30 downloaded from the CCDC.
;
_cell_angle_alpha 90
_cell_angle_beta 90
_cell_angle_gamma 90
_cell_formula_units_Z 8
_cell_length_a 18.1649(3)
_cell_length_b 8.37470(10)
_cell_length_c 23.0541(5)
_cell_measurement_reflns_used 16521
_cell_measurement_temperature 100(2)
_cell_measurement_theta_max 76.2760
_cell_measurement_theta_min 3.8350
_cell_volume 3507.12(10)
_computing_cell_refinement 'CrysAlisPro 1.171.41.73a (Rigaku OD, 2020)'
_computing_data_collection 'CrysAlisPro 1.171.41.73a (Rigaku OD, 2020)'
_computing_data_reduction 'CrysAlisPro 1.171.41.73a (Rigaku OD, 2020)'
_computing_molecular_graphics 'SHELXL-2018/3 (Sheldrick, 2018)'
_computing_publication_material 'SHELXL-2018/3 (Sheldrick, 2018)'
_computing_structure_refinement 'SHELXL-2018/3 (Sheldrick, 2018)'
_computing_structure_solution 'SHELXT 2014/5 (Sheldrick, 2014)'
_diffrn_ambient_temperature 100(2)
_diffrn_detector_area_resol_mean 10.0000
_diffrn_measured_fraction_theta_full 1.000
_diffrn_measured_fraction_theta_max 0.994
_diffrn_measurement_device_type 'XtaLAB Synergy, Dualflex, HyPix'
_diffrn_measurement_method '\f and \w scans'
_diffrn_radiation_type CuK\a
_diffrn_radiation_wavelength 1.54184
_diffrn_reflns_av_R_equivalents 0.1112
_diffrn_reflns_av_unetI/netI 0.0582
_diffrn_reflns_Laue_measured_fraction_full 1.000
_diffrn_reflns_Laue_measured_fraction_max 0.994
_diffrn_reflns_limit_h_max 23
_diffrn_reflns_limit_h_min -18
_diffrn_reflns_limit_k_max 10
_diffrn_reflns_limit_k_min -10
_diffrn_reflns_limit_l_max 29
_diffrn_reflns_limit_l_min -29
_diffrn_reflns_number 48562
_diffrn_reflns_point_group_measured_fraction_full 0.997
_diffrn_reflns_point_group_measured_fraction_max 0.979
_diffrn_reflns_theta_full 72.000
_diffrn_reflns_theta_max 80.378
_diffrn_reflns_theta_min 3.835
_diffrn_source 'micro-focus sealed X-ray tube'
_exptl_absorpt_coefficient_mu 3.573
_exptl_absorpt_correction_T_max 1.000
_exptl_absorpt_correction_T_min 0.797
_exptl_absorpt_correction_type multi-scan
_exptl_absorpt_process_details
;
CrysAlisPro 1.171.41.73a (Rigaku Oxford Diffraction, 2020)
Numerical absorption correction based on gaussian integration over
a multifaceted crystal model
Empirical absorption correction using spherical harmonics,
implemented in SCALE3 ABSPACK scaling algorithm.
;
_exptl_crystal_colour colourless
_exptl_crystal_density_diffrn 1.634
_exptl_crystal_description block
_exptl_crystal_F_000 1760
_exptl_crystal_size_max 0.200
_exptl_crystal_size_mid 0.110
_exptl_crystal_size_min 0.020
_refine_diff_density_max 0.479
_refine_diff_density_min -0.540
_refine_diff_density_rms 0.071
_refine_ls_abs_structure_details
;
 Refined as an inversion twin.
;
_refine_ls_abs_structure_Flack 0.30(3)
_refine_ls_extinction_method none
_refine_ls_goodness_of_fit_ref 1.073
_refine_ls_hydrogen_treatment constr
_refine_ls_matrix_type full
_refine_ls_number_parameters 474
_refine_ls_number_reflns 7532
_refine_ls_number_restraints 1
_refine_ls_restrained_S_all 1.073
_refine_ls_R_factor_all 0.0693
_refine_ls_R_factor_gt 0.0577
_refine_ls_shift/su_max 0.000
_refine_ls_shift/su_mean 0.000
_refine_ls_structure_factor_coef Fsqd
_refine_ls_weighting_details 'w=1/[\s^2^(Fo^2^)+(0.0892P)^2^+2.3361P] where P=(Fo^2^+2Fc^2^)/3'
_refine_ls_weighting_scheme calc
_refine_ls_wR_factor_gt 0.1546
_refine_ls_wR_factor_ref 0.1676
_reflns_Friedel_coverage 0.920
_reflns_Friedel_fraction_full 0.995
_reflns_Friedel_fraction_max 0.964
_reflns_number_gt 6327
_reflns_number_total 7532
_reflns_threshold_expression 'I > 2\s(I)'
_cod_data_source_file d2sc06758g2.cif
_cod_data_source_block test2_a
_cod_depositor_comments 'Adding full bibliography for 1568359--1568371.cif.'
_cod_database_code 1568362
_shelx_shelxl_version_number 2018/3
_shelx_space_group_comment
;
The symmetry employed for this shelxl refinement is uniquely defined
by the following loop, which should always be used as a source of
symmetry information in preference to the above space-group names.
They are only intended as comments.
;
_shelx_estimated_absorpt_t_min 0.535
_shelx_estimated_absorpt_t_max 0.932

loop_
_space_group_symop_operation_xyz
'x, y, z'
'-x, -y, z+1/2'
'x+1/2, -y, z'
'-x+1/2, y, z+1/2'

loop_
_atom_site_label
_atom_site_type_symbol
_atom_site_fract_x
_atom_site_fract_y
_atom_site_fract_z
_atom_site_U_iso_or_equiv
_atom_site_adp_type
_atom_site_occupancy
_atom_site_site_symmetry_order
_atom_site_calc_flag
_atom_site_refinement_flags_posn
_atom_site_refinement_flags_adp
_atom_site_refinement_flags_occupancy
_atom_site_disorder_assembly
_atom_site_disorder_group
N1_1 N 0.2942(3) 0.8290(6) 0.3418(3) 0.0415(12) Uani 1 1 d . . . . .
C2_1 C 0.2317(3) 0.7384(9) 0.3413(4) 0.0490(16) Uani 1 1 d . . . . .
H2_1 H 0.183119 0.774818 0.348720 0.059 Uiso 1 1 calc R U . . .
C3_1 C 0.2518(4) 0.5875(8) 0.3282(4) 0.0521(17) Uani 1 1 d . . . . .
H3_1 H 0.220010 0.497950 0.324674 0.063 Uiso 1 1 calc R U . . .
N4_1 N 0.3268(3) 0.5878(6) 0.3211(3) 0.0431(12) Uani 1 1 d . . . . .
C5_1 C 0.3512(3) 0.7353(7) 0.3295(3) 0.0404(13) Uani 1 1 d . . . . .
H5_1 H 0.401111 0.768410 0.327246 0.049 Uiso 1 1 calc R U . . .
C6_1 C 0.2990(4) 0.9967(8) 0.3584(4) 0.0516(19) Uani 1 1 d . . . . .
H6A_1 H 0.337540 1.009859 0.387796 0.077 Uiso 1 1 calc R U . . .
H6B_1 H 0.251678 1.031585 0.374402 0.077 Uiso 1 1 calc R U . . .
H6C_1 H 0.311069 1.061295 0.324279 0.077 Uiso 1 1 calc R U . . .
C1_2 C 0.3729(4) 0.4481(8) 0.3061(4) 0.0542(18) Uani 1 1 d . . . . .
H1A_2 H 0.355544 0.354027 0.328273 0.065 Uiso 1 1 calc R U . . .
H1B_2 H 0.424431 0.469580 0.317597 0.065 Uiso 1 1 calc R U . . .
C2_2 C 0.3703(5) 0.4111(9) 0.2430(4) 0.059(2) Uani 1 1 d . . . . .
H2A_2 H 0.318193 0.404502 0.230535 0.071 Uiso 1 1 calc R U . . .
H2B_2 H 0.393060 0.305274 0.236300 0.071 Uiso 1 1 calc R U . . .
C3_2 C 0.4092(5) 0.5330(10) 0.2063(5) 0.065(2) Uani 1 1 d . . . . .
H3A_2 H 0.460911 0.540822 0.219442 0.078 Uiso 1 1 calc R U . . .
H3B_2 H 0.385800 0.638278 0.212740 0.078 Uiso 1 1 calc R U . . .
C4_2 C 0.4087(5) 0.4973(11) 0.1408(5) 0.068(2) Uani 1 1 d . . . . .
H4A_2 H 0.433508 0.395251 0.133569 0.101 Uiso 1 1 calc R U . . .
H4B_2 H 0.434644 0.582687 0.120086 0.101 Uiso 1 1 calc R U . . .
H4C_2 H 0.357786 0.491225 0.126976 0.101 Uiso 1 1 calc R U . . .
C1_3 C 0.3306(4) 0.4042(8) 0.5693(4) 0.0480(17) Uani 1 1 d . . . . .
C2_3 C 0.3406(5) 0.5736(9) 0.5945(3) 0.0512(17) Uani 1 1 d . . . . .
C3_3 C 0.3853(4) 0.6887(9) 0.5569(4) 0.0525(18) Uani 1 1 d . . . . .
S4_3 S 0.35416(8) 0.69946(18) 0.48106(8) 0.0424(4) Uani 1 1 d . . . . .
N5_3 N 0.3506(3) 0.5162(7) 0.4634(3) 0.0435(13) Uani 1 1 d . . . . .
S6_3 S 0.29427(8) 0.40171(18) 0.49478(9) 0.0452(4) Uani 1 1 d . . . . .
F7_3 F 0.2853(3) 0.3229(5) 0.6050(2) 0.0603(12) Uani 1 1 d . . . . .
F8_3 F 0.3967(2) 0.3311(5) 0.5692(2) 0.0566(11) Uani 1 1 d . . . . .
F9_3 F 0.3744(3) 0.5618(7) 0.6459(2) 0.0715(14) Uani 1 1 d . . . . .
F10_3 F 0.2733(3) 0.6376(6) 0.6034(2) 0.0610(12) Uani 1 1 d . . . . .
F11_3 F 0.4560(3) 0.6410(6) 0.5564(2) 0.0653(13) Uani 1 1 d . . . . .
F12_3 F 0.3828(3) 0.8359(6) 0.5797(2) 0.0703(14) Uani 1 1 d . . . . .
O13_3 O 0.4133(3) 0.7716(6) 0.4500(3) 0.0516(12) Uani 1 1 d . . . . .
O14_3 O 0.2856(2) 0.7818(6) 0.4832(3) 0.0464(11) Uani 1 1 d . . . . .
O15_3 O 0.2205(2) 0.4606(6) 0.4998(3) 0.0501(12) Uani 1 1 d . . . . .
O16_3 O 0.3060(3) 0.2443(6) 0.4741(3) 0.0564(14) Uani 1 1 d . . . . .
N1_4 N 0.0548(3) 0.6807(6) 0.4566(3) 0.0420(12) Uani 1 1 d . . . . .
C2_4 C -0.0066(4) 0.7742(9) 0.4574(3) 0.0467(15) Uani 1 1 d . . . . .
H2_4 H -0.055525 0.741596 0.448788 0.056 Uiso 1 1 calc R U . . .
C3_4 C 0.0155(4) 0.9220(8) 0.4728(4) 0.0521(18) Uani 1 1 d . . . . .
H3_4 H -0.015169 1.013204 0.476969 0.063 Uiso 1 1 calc R U . . .
N4_4 N 0.0903(3) 0.9170(6) 0.4812(3) 0.0447(13) Uani 1 1 d . . . . .
C5_4 C 0.1135(3) 0.7686(7) 0.4712(3) 0.0428(15) Uani 1 1 d . . . . .
H5_4 H 0.162823 0.731830 0.473894 0.051 Uiso 1 1 calc R U . . .
C6_4 C 0.0577(4) 0.5123(8) 0.4388(5) 0.058(2) Uani 1 1 d . . . . .
H6A_4 H 0.043973 0.503460 0.397812 0.087 Uiso 1 1 calc R U . . .
H6B_4 H 0.023237 0.449964 0.462418 0.087 Uiso 1 1 calc R U . . .
H6C_4 H 0.107710 0.471285 0.444288 0.087 Uiso 1 1 calc R U . . .
C1_5 C 0.1374(5) 1.0522(8) 0.4983(4) 0.0563(19) Uani 1 1 d . . . . .
H1A_5 H 0.121755 1.149089 0.477069 0.068 Uiso 1 1 calc R U . . .
H1B_5 H 0.189029 1.028861 0.487455 0.068 Uiso 1 1 calc R U . . .
C2_5 C 0.1333(5) 1.0837(9) 0.5632(4) 0.059(2) Uani 1 1 d . . . . .
H2A_5 H 0.156926 1.187633 0.571561 0.071 Uiso 1 1 calc R U . . .
H2B_5 H 0.080880 1.091896 0.574672 0.071 Uiso 1 1 calc R U . . .
C3_5 C 0.1697(5) 0.9563(10) 0.5994(4) 0.062(2) Uani 1 1 d . . . . .
H3A_5 H 0.221353 0.943917 0.586449 0.075 Uiso 1 1 calc R U . . .
H3B_5 H 0.144241 0.853504 0.592694 0.075 Uiso 1 1 calc R U . . .
C4_5 C 0.1692(5) 0.9920(12) 0.6636(5) 0.066(2) Uani 1 1 d . . . . .
H4A_5 H 0.191052 1.097294 0.670414 0.099 Uiso 1 1 calc R U . . .
H4B_5 H 0.197855 0.910553 0.684133 0.099 Uiso 1 1 calc R U . . .
H4C_5 H 0.118386 0.991197 0.677831 0.099 Uiso 1 1 calc R U . . .
C1_6 C 0.3751(4) 0.1924(8) 0.7503(4) 0.0499(17) Uani 1 1 d . . . . .
C2_6 C 0.4196(4) 0.0857(9) 0.7086(4) 0.0491(17) Uani 1 1 d . . . . .
C3_6 C 0.4300(4) -0.0866(8) 0.7285(3) 0.0450(15) Uani 1 1 d . . . . .
S4_6 S 0.46764(8) -0.10576(17) 0.80245(8) 0.0417(4) Uani 1 1 d . . . . .
N5_6 N 0.4117(3) 0.0028(6) 0.8380(3) 0.0423(13) Uani 1 1 d . . . . .
S6_6 S 0.40765(8) 0.18787(17) 0.82560(8) 0.0406(3) Uani 1 1 d . . . . .
F7_6 F 0.3040(2) 0.1409(6) 0.7501(2) 0.0618(12) Uani 1 1 d . . . . .
F8_6 F 0.3756(3) 0.3424(6) 0.7309(2) 0.0709(14) Uani 1 1 d . . . . .
F9_6 F 0.3843(3) 0.0829(6) 0.6568(2) 0.0702(14) Uani 1 1 d . . . . .
F10_6 F 0.4855(3) 0.1528(5) 0.7006(2) 0.0606(12) Uani 1 1 d . . . . .
F11_6 F 0.3647(2) -0.1615(5) 0.7268(2) 0.0540(11) Uani 1 1 d . . . . .
F12_6 F 0.4755(2) -0.1620(5) 0.6911(2) 0.0530(11) Uani 1 1 d . . . . .
O13_6 O 0.4562(3) -0.2675(5) 0.8191(3) 0.0527(13) Uani 1 1 d . . . . .
O14_6 O 0.5415(2) -0.0473(6) 0.7988(2) 0.0478(11) Uani 1 1 d . . . . .
O15_6 O 0.3495(2) 0.2536(5) 0.8592(2) 0.0476(11) Uani 1 1 d . . . . .
O16_6 O 0.4762(2) 0.2703(5) 0.8242(3) 0.0470(11) Uani 1 1 d . . . . .

loop_
_atom_site_aniso_label
_atom_site_aniso_U_11
_atom_site_aniso_U_22
_atom_site_aniso_U_33
_atom_site_aniso_U_23
_atom_site_aniso_U_13
_atom_site_aniso_U_12
N1_1 0.035(2) 0.030(2) 0.060(3) 0.003(2) 0.002(2) 0.0038(19)
C2_1 0.029(3) 0.051(4) 0.067(5) 0.005(3) 0.000(3) 0.001(3)
C3_1 0.046(3) 0.040(3) 0.071(5) -0.001(3) -0.006(3) -0.011(3)
N4_1 0.041(3) 0.029(2) 0.059(3) 0.001(2) 0.000(2) 0.003(2)
C5_1 0.032(3) 0.031(3) 0.058(4) 0.000(3) 0.002(3) 0.000(2)
C6_1 0.051(4) 0.031(3) 0.073(5) -0.001(3) 0.009(3) 0.005(3)
C1_2 0.061(4) 0.026(3) 0.075(5) -0.006(3) -0.001(4) 0.008(3)
C2_2 0.054(4) 0.042(4) 0.081(6) -0.012(4) -0.001(4) 0.006(3)
C3_2 0.062(5) 0.048(4) 0.086(7) -0.016(5) 0.010(4) 0.001(3)
C4_2 0.064(5) 0.055(5) 0.085(7) -0.012(4) 0.002(5) 0.011(4)
C1_3 0.040(3) 0.034(3) 0.070(5) 0.008(3) -0.001(3) -0.004(3)
C2_3 0.057(4) 0.047(4) 0.050(4) 0.001(3) -0.003(3) -0.003(3)
C3_3 0.049(4) 0.045(4) 0.064(5) 0.000(3) -0.009(3) -0.012(3)
S4_3 0.0361(7) 0.0353(7) 0.0558(9) 0.0020(7) -0.0032(6) -0.0045(6)
N5_3 0.036(3) 0.043(3) 0.052(3) 0.000(2) -0.001(2) 0.004(2)
S6_3 0.0347(7) 0.0330(7) 0.0679(11) -0.0024(7) -0.0046(7) -0.0008(5)
F7_3 0.057(2) 0.047(2) 0.078(3) 0.017(2) 0.006(2) -0.0039(18)
F8_3 0.044(2) 0.050(2) 0.076(3) 0.014(2) -0.004(2) 0.0060(17)
F9_3 0.092(4) 0.067(3) 0.056(3) 0.008(2) -0.015(3) -0.011(3)
F10_3 0.070(3) 0.046(2) 0.068(3) 0.003(2) 0.015(2) 0.003(2)
F11_3 0.047(2) 0.073(3) 0.076(3) 0.011(3) -0.016(2) -0.016(2)
F12_3 0.095(4) 0.046(2) 0.070(3) -0.005(2) -0.011(3) -0.019(2)
O13_3 0.044(3) 0.048(3) 0.063(3) 0.006(2) 0.000(2) -0.010(2)
O14_3 0.040(2) 0.035(2) 0.064(3) 0.004(2) -0.001(2) 0.0004(18)
O15_3 0.040(2) 0.035(2) 0.075(4) 0.003(2) -0.002(2) 0.0001(18)
O16_3 0.047(3) 0.032(2) 0.090(4) -0.006(2) -0.007(3) -0.0014(18)
N1_4 0.037(3) 0.031(2) 0.058(3) -0.004(2) -0.003(2) 0.0005(19)
C2_4 0.031(3) 0.048(3) 0.061(4) -0.001(3) -0.002(3) 0.004(3)
C3_4 0.055(4) 0.037(3) 0.064(5) 0.000(3) 0.007(3) 0.013(3)
N4_4 0.044(3) 0.031(2) 0.059(4) -0.004(3) 0.007(3) 0.000(2)
C5_4 0.033(3) 0.031(3) 0.064(4) -0.002(3) 0.002(3) -0.001(2)
C6_4 0.053(4) 0.030(3) 0.090(7) -0.010(3) -0.007(4) 0.000(3)
C1_5 0.066(5) 0.027(3) 0.076(5) 0.001(3) 0.006(4) -0.010(3)
C2_5 0.058(4) 0.038(4) 0.082(6) -0.012(4) 0.002(4) 0.000(3)
C3_5 0.062(5) 0.049(4) 0.076(6) -0.009(4) -0.003(4) 0.000(4)
C4_5 0.056(4) 0.068(5) 0.074(6) -0.013(4) 0.001(4) -0.010(4)
C1_6 0.052(4) 0.031(3) 0.066(5) 0.004(3) -0.004(3) 0.007(3)
C2_6 0.050(4) 0.047(4) 0.050(4) 0.001(3) -0.009(3) 0.006(3)
C3_6 0.040(3) 0.038(3) 0.057(4) -0.011(3) 0.001(3) -0.002(3)
S4_6 0.0388(7) 0.0304(7) 0.0558(9) -0.0002(7) -0.0045(7) 0.0018(5)
N5_6 0.040(2) 0.035(3) 0.052(4) 0.003(2) -0.003(2) -0.001(2)
S6_6 0.0332(7) 0.0315(7) 0.0570(9) -0.0044(7) -0.0005(6) -0.0011(5)
F7_6 0.043(2) 0.067(3) 0.076(3) -0.009(2) -0.014(2) 0.012(2)
F8_6 0.097(4) 0.039(2) 0.077(3) 0.008(2) -0.004(3) 0.019(2)
F9_6 0.091(4) 0.065(3) 0.054(3) -0.002(2) -0.019(3) 0.019(3)
F10_6 0.068(3) 0.042(2) 0.072(3) 0.006(2) 0.018(2) -0.002(2)
F11_6 0.045(2) 0.050(2) 0.067(3) -0.012(2) -0.007(2) -0.0069(17)
F12_6 0.053(2) 0.044(2) 0.061(3) -0.015(2) 0.000(2) 0.0049(17)
O13_6 0.060(3) 0.027(2) 0.071(4) 0.004(2) -0.002(3) 0.0023(19)
O14_6 0.039(2) 0.039(2) 0.065(3) -0.006(2) -0.007(2) 0.0039(18)
O15_6 0.039(2) 0.036(2) 0.067(3) -0.010(2) 0.005(2) 0.0019(18)
O16_6 0.037(2) 0.034(2) 0.070(3) -0.007(2) 0.000(2) -0.0032(17)

loop_
_atom_type_symbol
_atom_type_description
_atom_type_scat_dispersion_real
_atom_type_scat_dispersion_imag
_atom_type_scat_source
C C 0.0181 0.0091 'International Tables Vol C Tables 4.2.6.8 and 6.1.1.4'
H H 0.0000 0.0000 'International Tables Vol C Tables 4.2.6.8 and 6.1.1.4'
N N 0.0311 0.0180 'International Tables Vol C Tables 4.2.6.8 and 6.1.1.4'
O O 0.0492 0.0322 'International Tables Vol C Tables 4.2.6.8 and 6.1.1.4'
F F 0.0727 0.0534 'International Tables Vol C Tables 4.2.6.8 and 6.1.1.4'
S S 0.3331 0.5567 'International Tables Vol C Tables 4.2.6.8 and 6.1.1.4'

loop_
_geom_angle_atom_site_label_1
_geom_angle_atom_site_label_2
_geom_angle_atom_site_label_3
_geom_angle
_geom_angle_site_symmetry_1
_geom_angle_site_symmetry_3
_geom_angle_publ_flag
C5_1 N1_1 C2_1 108.5(5) . . ?
C5_1 N1_1 C6_1 125.3(5) . . ?
C2_1 N1_1 C6_1 126.0(6) . . ?
C3_1 C2_1 N1_1 107.3(6) . . ?
C3_1 C2_1 H2_1 126.3 . . ?
N1_1 C2_1 H2_1 126.3 . . ?
C2_1 C3_1 N4_1 107.1(6) . . ?
C2_1 C3_1 H3_1 126.5 . . ?
N4_1 C3_1 H3_1 126.5 . . ?
C5_1 N4_1 C3_1 108.4(5) . . ?
C5_1 N4_1 C1_2 125.6(6) . . ?
C3_1 N4_1 C1_2 126.0(6) . . ?
N4_1 C5_1 N1_1 108.7(5) . . ?
N4_1 C5_1 H5_1 125.7 . . ?
N1_1 C5_1 H5_1 125.7 . . ?
N1_1 C6_1 H6A_1 109.5 . . ?
N1_1 C6_1 H6B_1 109.5 . . ?
H6A_1 C6_1 H6B_1 109.5 . . ?
N1_1 C6_1 H6C_1 109.5 . . ?
H6A_1 C6_1 H6C_1 109.5 . . ?
H6B_1 C6_1 H6C_1 109.5 . . ?
N4_1 C1_2 C2_2 112.0(7) . . ?
N4_1 C1_2 H1A_2 109.2 . . ?
C2_2 C1_2 H1A_2 109.2 . . ?
N4_1 C1_2 H1B_2 109.2 . . ?
C2_2 C1_2 H1B_2 109.2 . . ?
H1A_2 C1_2 H1B_2 107.9 . . ?
C1_2 C2_2 C3_2 113.2(7) . . ?
C1_2 C2_2 H2A_2 108.9 . . ?
C3_2 C2_2 H2A_2 108.9 . . ?
C1_2 C2_2 H2B_2 108.9 . . ?
C3_2 C2_2 H2B_2 108.9 . . ?
H2A_2 C2_2 H2B_2 107.7 . . ?
C2_2 C3_2 C4_2 114.7(8) . . ?
C2_2 C3_2 H3A_2 108.6 . . ?
C4_2 C3_2 H3A_2 108.6 . . ?
C2_2 C3_2 H3B_2 108.6 . . ?
C4_2 C3_2 H3B_2 108.6 . . ?
H3A_2 C3_2 H3B_2 107.6 . . ?
C3_2 C4_2 H4A_2 109.5 . . ?
C3_2 C4_2 H4B_2 109.5 . . ?
H4A_2 C4_2 H4B_2 109.5 . . ?
C3_2 C4_2 H4C_2 109.5 . . ?
H4A_2 C4_2 H4C_2 109.5 . . ?
H4B_2 C4_2 H4C_2 109.5 . . ?
F8_3 C1_3 F7_3 108.4(6) . . ?
F8_3 C1_3 C2_3 108.3(6) . . ?
F7_3 C1_3 C2_3 107.8(7) . . ?
F8_3 C1_3 S6_3 108.2(6) . . ?
F7_3 C1_3 S6_3 110.1(5) . . ?
C2_3 C1_3 S6_3 113.9(5) . . ?
F9_3 C2_3 F10_3 108.1(7) . . ?
F9_3 C2_3 C3_3 107.8(6) . . ?
F10_3 C2_3 C3_3 108.4(6) . . ?
F9_3 C2_3 C1_3 108.6(7) . . ?
F10_3 C2_3 C1_3 108.4(6) . . ?
C3_3 C2_3 C1_3 115.3(7) . . ?
F12_3 C3_3 F11_3 108.0(6) . . ?
F12_3 C3_3 C2_3 109.8(7) . . ?
F11_3 C3_3 C2_3 108.9(7) . . ?
F12_3 C3_3 S4_3 108.5(5) . . ?
F11_3 C3_3 S4_3 107.5(6) . . ?
C2_3 C3_3 S4_3 114.0(5) . . ?
O13_3 S4_3 O14_3 118.1(3) . . ?
O13_3 S4_3 N5_3 108.1(3) . . ?
O14_3 S4_3 N5_3 116.1(3) . . ?
O13_3 S4_3 C3_3 105.4(3) . . ?
O14_3 S4_3 C3_3 105.0(4) . . ?
N5_3 S4_3 C3_3 102.1(3) . . ?
S6_3 N5_3 S4_3 119.7(4) . . ?
O16_3 S6_3 O15_3 119.2(3) . . ?
O16_3 S6_3 N5_3 108.3(3) . . ?
O15_3 S6_3 N5_3 115.7(3) . . ?
O16_3 S6_3 C1_3 105.7(3) . . ?
O15_3 S6_3 C1_3 104.9(4) . . ?
N5_3 S6_3 C1_3 100.9(3) . . ?
C5_4 N1_4 C2_4 109.4(5) . . ?
C5_4 N1_4 C6_4 124.8(6) . . ?
C2_4 N1_4 C6_4 125.7(6) . . ?
C3_4 C2_4 N1_4 106.7(6) . . ?
C3_4 C2_4 H2_4 126.7 . . ?
N1_4 C2_4 H2_4 126.7 . . ?
C2_4 C3_4 N4_4 107.7(6) . . ?
C2_4 C3_4 H3_4 126.2 . . ?
N4_4 C3_4 H3_4 126.2 . . ?
C5_4 N4_4 C3_4 108.4(5) . . ?
C5_4 N4_4 C1_5 125.5(6) . . ?
C3_4 N4_4 C1_5 126.1(6) . . ?
N4_4 C5_4 N1_4 107.8(5) . . ?
N4_4 C5_4 H5_4 126.1 . . ?
N1_4 C5_4 H5_4 126.1 . . ?
N1_4 C6_4 H6A_4 109.5 . . ?
N1_4 C6_4 H6B_4 109.5 . . ?
H6A_4 C6_4 H6B_4 109.5 . . ?
N1_4 C6_4 H6C_4 109.5 . . ?
H6A_4 C6_4 H6C_4 109.5 . . ?
H6B_4 C6_4 H6C_4 109.5 . . ?
N4_4 C1_5 C2_5 111.6(6) . . ?
N4_4 C1_5 H1A_5 109.3 . . ?
C2_5 C1_5 H1A_5 109.3 . . ?
N4_4 C1_5 H1B_5 109.3 . . ?
C2_5 C1_5 H1B_5 109.3 . . ?
H1A_5 C1_5 H1B_5 108.0 . . ?
C3_5 C2_5 C1_5 113.6(7) . . ?
C3_5 C2_5 H2A_5 108.8 . . ?
C1_5 C2_5 H2A_5 108.8 . . ?
C3_5 C2_5 H2B_5 108.8 . . ?
C1_5 C2_5 H2B_5 108.8 . . ?
H2A_5 C2_5 H2B_5 107.7 . . ?
C2_5 C3_5 C4_5 113.6(8) . . ?
C2_5 C3_5 H3A_5 108.8 . . ?
C4_5 C3_5 H3A_5 108.8 . . ?
C2_5 C3_5 H3B_5 108.8 . . ?
C4_5 C3_5 H3B_5 108.8 . . ?
H3A_5 C3_5 H3B_5 107.7 . . ?
C3_5 C4_5 H4A_5 109.5 . . ?
C3_5 C4_5 H4B_5 109.5 . . ?
H4A_5 C4_5 H4B_5 109.5 . . ?
C3_5 C4_5 H4C_5 109.5 . . ?
H4A_5 C4_5 H4C_5 109.5 . . ?
H4B_5 C4_5 H4C_5 109.5 . . ?
F8_6 C1_6 F7_6 107.7(6) . . ?
F8_6 C1_6 C2_6 109.6(7) . . ?
F7_6 C1_6 C2_6 108.2(6) . . ?
F8_6 C1_6 S6_6 109.5(5) . . ?
F7_6 C1_6 S6_6 107.6(5) . . ?
C2_6 C1_6 S6_6 114.1(5) . . ?
F10_6 C2_6 F9_6 108.0(7) . . ?
F10_6 C2_6 C3_6 109.2(6) . . ?
F9_6 C2_6 C3_6 107.9(6) . . ?
F10_6 C2_6 C1_6 108.2(6) . . ?
F9_6 C2_6 C1_6 108.1(6) . . ?
C3_6 C2_6 C1_6 115.3(7) . . ?
F11_6 C3_6 F12_6 107.6(5) . . ?
F11_6 C3_6 C2_6 108.9(6) . . ?
F12_6 C3_6 C2_6 109.0(6) . . ?
F11_6 C3_6 S4_6 108.3(5) . . ?
F12_6 C3_6 S4_6 108.8(5) . . ?
C2_6 C3_6 S4_6 113.9(5) . . ?
O13_6 S4_6 O14_6 118.6(3) . . ?
O13_6 S4_6 N5_6 108.1(3) . . ?
O14_6 S4_6 N5_6 115.7(3) . . ?
O13_6 S4_6 C3_6 106.2(3) . . ?
O14_6 S4_6 C3_6 105.3(3) . . ?
N5_6 S4_6 C3_6 100.9(3) . . ?
S6_6 N5_6 S4_6 119.8(4) . . ?
O15_6 S6_6 O16_6 118.3(3) . . ?
O15_6 S6_6 N5_6 108.4(3) . . ?
O16_6 S6_6 N5_6 116.1(3) . . ?
O15_6 S6_6 C1_6 105.6(3) . . ?
O16_6 S6_6 C1_6 104.5(4) . . ?
N5_6 S6_6 C1_6 101.9(3) . . ?

loop_
_geom_bond_atom_site_label_1
_geom_bond_atom_site_label_2
_geom_bond_distance
_geom_bond_site_symmetry_2
_geom_bond_publ_flag
N1_1 C5_1 1.329(8) . ?
N1_1 C2_1 1.365(8) . ?
N1_1 C6_1 1.459(8) . ?
C2_1 C3_1 1.349(10) . ?
C2_1 H2_1 0.9500 . ?
C3_1 N4_1 1.372(9) . ?
C3_1 H3_1 0.9500 . ?
N4_1 C5_1 1.327(8) . ?
N4_1 C1_2 1.479(8) . ?
C5_1 H5_1 0.9500 . ?
C6_1 H6A_1 0.9800 . ?
C6_1 H6B_1 0.9800 . ?
C6_1 H6C_1 0.9800 . ?
C1_2 C2_2 1.489(13) . ?
C1_2 H1A_2 0.9900 . ?
C1_2 H1B_2 0.9900 . ?
C2_2 C3_2 1.502(13) . ?
C2_2 H2A_2 0.9900 . ?
C2_2 H2B_2 0.9900 . ?
C3_2 C4_2 1.539(15) . ?
C3_2 H3A_2 0.9900 . ?
C3_2 H3B_2 0.9900 . ?
C4_2 H4A_2 0.9800 . ?
C4_2 H4B_2 0.9800 . ?
C4_2 H4C_2 0.9800 . ?
C1_3 F8_3 1.348(8) . ?
C1_3 F7_3 1.349(9) . ?
C1_3 C2_3 1.544(10) . ?
C1_3 S6_3 1.840(9) . ?
C2_3 F9_3 1.337(9) . ?
C2_3 F10_3 1.350(10) . ?
C2_3 C3_3 1.530(11) . ?
C3_3 F12_3 1.341(9) . ?
C3_3 F11_3 1.345(10) . ?
C3_3 S4_3 1.839(8) . ?
S4_3 O13_3 1.425(5) . ?
S4_3 O14_3 1.425(5) . ?
S4_3 N5_3 1.590(6) . ?
N5_3 S6_3 1.578(6) . ?
S6_3 O16_3 1.417(5) . ?
S6_3 O15_3 1.432(5) . ?
N1_4 C5_4 1.339(8) . ?
N1_4 C2_4 1.364(8) . ?
N1_4 C6_4 1.469(8) . ?
C2_4 C3_4 1.349(10) . ?
C2_4 H2_4 0.9500 . ?
C3_4 N4_4 1.374(10) . ?
C3_4 H3_4 0.9500 . ?
N4_4 C5_4 1.332(8) . ?
N4_4 C1_5 1.473(9) . ?
C5_4 H5_4 0.9500 . ?
C6_4 H6A_4 0.9800 . ?
C6_4 H6B_4 0.9800 . ?
C6_4 H6C_4 0.9800 . ?
C1_5 C2_5 1.520(13) . ?
C1_5 H1A_5 0.9900 . ?
C1_5 H1B_5 0.9900 . ?
C2_5 C3_5 1.508(13) . ?
C2_5 H2A_5 0.9900 . ?
C2_5 H2B_5 0.9900 . ?
C3_5 C4_5 1.509(14) . ?
C3_5 H3A_5 0.9900 . ?
C3_5 H3B_5 0.9900 . ?
C4_5 H4A_5 0.9800 . ?
C4_5 H4B_5 0.9800 . ?
C4_5 H4C_5 0.9800 . ?
C1_6 F8_6 1.333(8) . ?
C1_6 F7_6 1.363(9) . ?
C1_6 C2_6 1.540(11) . ?
C1_6 S6_6 1.835(8) . ?
C2_6 F10_6 1.336(9) . ?
C2_6 F9_6 1.356(9) . ?
C2_6 C3_6 1.525(10) . ?
C3_6 F11_6 1.342(8) . ?
C3_6 F12_6 1.352(8) . ?
C3_6 S4_6 1.844(8) . ?
S4_6 O13_6 1.424(5) . ?
S4_6 O14_6 1.430(5) . ?
S4_6 N5_6 1.592(6) . ?
N5_6 S6_6 1.578(5) . ?
S6_6 O15_6 1.422(5) . ?
S6_6 O16_6 1.424(5) . ?
